data_4339504
loop_
_publ_author_name
'Tronic, Tristan A.'
'deKrafft, Kathryn E'
'Lim, Mi Jung'
'Ley, Amanda N.'
'Pike, Robert D.'

_publ_section_title
;
 Copper(I) cyanide networks: synthesis, luminescence behavior and thermal
 analysis. Part 1. Diimine ligands.
;
_journal_issue 21
_journal_name_full 'Inorganic chemistry'
_journal_page_first 8897
_journal_page_last 8912
_journal_paper_doi 10.1021/ic7007057
_journal_volume 46
_journal_year 2007
_chemical_formula_moiety 'C10 H6 Cu2 N4'
_chemical_formula_sum 'C10 H6 Cu2 N4'
_chemical_formula_weight 309.27
_chemical_name_common
;
 [(CuCN)~2~(Ptz)]
;
_chemical_name_systematic
; 
 catena-poly[!mu-phthalazinedi-!mu-cyano-)dicopper(I)]
;
_space_group_IT_number 15
_symmetry_cell_setting monoclinic
_symmetry_space_group_name_Hall '-C 2yc'
_symmetry_space_group_name_H-M 'C 1 2/c 1'
_atom_sites_solution_hydrogens geom
_atom_sites_solution_primary direct
_atom_sites_solution_secondary difmap
_audit_creation_method SHELXL-97
_cell_angle_alpha 90.00
_cell_angle_beta 116.8540(10)
_cell_angle_gamma 90.00
_cell_formula_units_Z 4
_cell_length_a 12.3183(2)
_cell_length_b 10.4748(2)
_cell_length_c 9.1013(2)
_cell_measurement_temperature 100(2)
_cell_volume 1047.71(4)
_computing_cell_refinement 'SAINTPLUS (Bruker AXS, 2004)'
_computing_data_collection 'APEX2 (Bruker AXS, 2004)'
_computing_data_reduction SAINTPLUS
_computing_molecular_graphics 'ORTEP3 (Farrugia, 1997)'
_computing_publication_material 'SHELXL97 (Sheldrick, 1997)'
_computing_structure_refinement 'XSHELL (Bruker, 2004)'
_computing_structure_solution 'SHELXS97 (Sheldrick, 1997)'
_diffrn_ambient_temperature 100(2)
_diffrn_measured_fraction_theta_full 0.969
_diffrn_measured_fraction_theta_max 0.970
_diffrn_measurement_device_type 'Bruker SMART Apex II CCD'
_diffrn_measurement_method '\w and \y'
_diffrn_radiation_monochromator graphite
_diffrn_radiation_source 'fine-focus sealed tube'
_diffrn_radiation_type CuK\a
_diffrn_radiation_wavelength 1.54178
_diffrn_reflns_av_R_equivalents 0.0322
_diffrn_reflns_av_sigmaI/netI 0.0193
_diffrn_reflns_limit_h_max 14
_diffrn_reflns_limit_h_min -14
_diffrn_reflns_limit_k_max 12
_diffrn_reflns_limit_k_min -12
_diffrn_reflns_limit_l_max 10
_diffrn_reflns_limit_l_min -10
_diffrn_reflns_number 5629
_diffrn_reflns_theta_full 66.97
_diffrn_reflns_theta_max 66.97
_diffrn_reflns_theta_min 5.84
_diffrn_standards_number 0
_exptl_absorpt_coefficient_mu 4.786
_exptl_absorpt_correction_T_max 0.7622
_exptl_absorpt_correction_T_min 0.4967
_exptl_absorpt_correction_type numerical
_exptl_absorpt_process_details 'SADABS (Sheldrick, 2004)'
_exptl_crystal_colour yellow
_exptl_crystal_density_diffrn 1.961
_exptl_crystal_density_method 'not measured'
_exptl_crystal_description prism
_exptl_crystal_F_000 608
_exptl_crystal_size_max 0.17
_exptl_crystal_size_mid 0.08
_exptl_crystal_size_min 0.06
_refine_diff_density_max 0.304
_refine_diff_density_min -0.316
_refine_diff_density_rms 0.067
_refine_ls_extinction_method none
_refine_ls_goodness_of_fit_ref 1.164
_refine_ls_hydrogen_treatment constr
_refine_ls_matrix_type full
_refine_ls_number_parameters 73
_refine_ls_number_reflns 911
_refine_ls_number_restraints 0
_refine_ls_restrained_S_all 1.164
_refine_ls_R_factor_all 0.0220
_refine_ls_R_factor_gt 0.0205
_refine_ls_shift/su_max 0.001
_refine_ls_shift/su_mean 0.000
_refine_ls_structure_factor_coef Fsqd
_refine_ls_weighting_details 'calc w=1/[\s^2^(Fo^2^)+(0.0291P)^2^+1.0363P] where P=(Fo^2^+2Fc^2^)/3'
_refine_ls_weighting_scheme calc
_refine_ls_wR_factor_gt 0.0554
_refine_ls_wR_factor_ref 0.0562
_reflns_number_gt 869
_reflns_number_total 911
_reflns_threshold_expression >2sigma(I)
_cod_data_source_file ic7007057-file003.cif
_cod_data_source_block 21c
_cod_original_sg_symbol_H-M C2/c
_cod_database_code 4339504

loop_
_symmetry_equiv_pos_as_xyz
'x, y, z'
'-x, y, -z+1/2'
'x+1/2, y+1/2, z'
'-x+1/2, y+1/2, -z+1/2'
'-x, -y, -z'
'x, -y, z-1/2'
'-x+1/2, -y+1/2, -z'
'x+1/2, -y+1/2, z-1/2'

loop_
_atom_site_label
_atom_site_type_symbol
_atom_site_fract_x
_atom_site_fract_y
_atom_site_fract_z
_atom_site_U_iso_or_equiv
_atom_site_adp_type
_atom_site_occupancy
_atom_site_symmetry_multiplicity
_atom_site_calc_flag
_atom_site_refinement_flags
Cu1 Cu 0.38713(3) 0.58943(2) 0.07197(3) 0.01636(14) Uani 1 1 d .
N1 N 0.35612(15) 0.51838(15) 0.2470(2) 0.0182(4) Uani 1 1 d .
C1 C 0.35862(17) 0.52605(18) -0.1355(2) 0.0160(4) Uani 1 1 d .
N2 N 0.45518(15) 0.76454(15) 0.1688(2) 0.0158(3) Uani 1 1 d .
C2 C 0.41366(18) 0.8735(2) 0.0941(2) 0.0164(4) Uani 1 1 d .
H2 H 0.3527 0.8713 -0.0172 0.020 Uiso 1 1 calc R
C3 C 0.45391(18) 0.99511(18) 0.1687(2) 0.0166(4) Uani 1 1 d .
C4 C 0.40684(19) 1.1120(2) 0.0862(3) 0.0191(4) Uani 1 1 d .
H4 H 0.3443 1.1127 -0.0241 0.023 Uiso 1 1 calc R
C5 C 0.45334(19) 1.22413(18) 0.1686(3) 0.0201(4) Uani 1 1 d .
H5 H 0.4220 1.3031 0.1147 0.024 Uiso 1 1 calc R

loop_
_atom_site_aniso_label
_atom_site_aniso_U_11
_atom_site_aniso_U_22
_atom_site_aniso_U_33
_atom_site_aniso_U_23
_atom_site_aniso_U_13
_atom_site_aniso_U_12
Cu1 0.0228(2) 0.01241(19) 0.0146(2) -0.00096(9) 0.00914(15) -0.00062(10)
N1 0.0220(9) 0.0150(8) 0.0183(9) -0.0015(6) 0.0097(7) -0.0018(7)
C1 0.0164(9) 0.0118(9) 0.0189(10) 0.0018(7) 0.0073(8) -0.0001(7)
N2 0.0212(8) 0.0125(8) 0.0149(8) 0.0000(6) 0.0091(7) 0.0003(7)
C2 0.0185(9) 0.0159(9) 0.0148(10) 0.0002(7) 0.0077(8) -0.0010(8)
C3 0.0206(9) 0.0128(9) 0.0210(10) -0.0002(7) 0.0134(8) -0.0004(8)
C4 0.0217(10) 0.0156(9) 0.0208(11) 0.0031(7) 0.0104(8) 0.0013(8)
C5 0.0258(10) 0.0114(9) 0.0273(11) 0.0038(8) 0.0157(9) 0.0026(8)

loop_
_atom_type_symbol
_atom_type_description
_atom_type_scat_dispersion_real
_atom_type_scat_dispersion_imag
_atom_type_scat_source
C C 0.0181 0.0091 'International Tables Vol C Tables 4.2.6.8 and 6.1.1.4'
H H 0.0000 0.0000 'International Tables Vol C Tables 4.2.6.8 and 6.1.1.4'
N N 0.0311 0.0180 'International Tables Vol C Tables 4.2.6.8 and 6.1.1.4'
Cu Cu -1.9646 0.5888 'International Tables Vol C Tables 4.2.6.8 and 6.1.1.4'

loop_
_geom_angle_atom_site_label_1
_geom_angle_atom_site_label_2
_geom_angle_atom_site_label_3
_geom_angle
_geom_angle_site_symmetry_1
_geom_angle_site_symmetry_3
C1 Cu1 N1 132.13(8) . .
C1 Cu1 N2 127.20(7) . .
N1 Cu1 N2 100.61(7) . .
C1 N1 Cu1 168.52(15) 6_566 .
N1 C1 Cu1 171.31(17) 6_565 .
C2 N2 N2 119.29(11) . 2_655
C2 N2 Cu1 124.80(14) . .
N2 N2 Cu1 115.66(5) 2_655 .
N2 C2 C3 124.22(19) . .
N2 C2 H2 117.9 . .
C3 C2 H2 117.9 . .
C3 C3 C4 120.19(12) 2_655 .
C3 C3 C2 116.47(12) 2_655 .
C4 C3 C2 123.3(2) . .
C5 C4 C3 118.7(2) . .
C5 C4 H4 120.6 . .
C3 C4 H4 120.6 . .
C4 C5 C5 121.09(12) . 2_655
C4 C5 H5 119.5 . .
C5 C5 H5 119.5 2_655 .

loop_
_geom_bond_atom_site_label_1
_geom_bond_atom_site_label_2
_geom_bond_distance
_geom_bond_site_symmetry_2
Cu1 C1 1.8786(19) .
Cu1 N1 1.9463(16) .
Cu1 N2 2.0436(16) .
N1 C1 1.154(3) 6_566
C1 N1 1.154(3) 6_565
N2 C2 1.309(3) .
N2 N2 1.389(3) 2_655
C2 C3 1.424(3) .
C2 H2 0.9500 .
C3 C3 1.400(4) 2_655
C3 C4 1.416(3) .
C4 C5 1.372(3) .
C4 H4 0.9500 .
C5 C5 1.407(4) 2_655
C5 H5 0.9500 .

loop_
_geom_torsion_atom_site_label_1
_geom_torsion_atom_site_label_2
_geom_torsion_atom_site_label_3
_geom_torsion_atom_site_label_4
_geom_torsion
_geom_torsion_site_symmetry_1
_geom_torsion_site_symmetry_4
C1 Cu1 N1 C1 108.2(8) . 6_566
N2 Cu1 N1 C1 -74.5(8) . 6_566
C1 Cu1 N2 C2 51.07(19) . .
N1 Cu1 N2 C2 -126.39(16) . .
C1 Cu1 N2 N2 -134.74(16) . 2_655
N1 Cu1 N2 N2 47.81(18) . 2_655
N2 N2 C2 C3 -0.4(3) 2_655 .
Cu1 N2 C2 C3 173.61(14) . .
N2 C2 C3 C3 1.7(3) . 2_655
N2 C2 C3 C4 -179.30(19) . .
C3 C3 C4 C5 0.0(3) 2_655 .
C2 C3 C4 C5 -178.96(18) . .
C3 C4 C5 C5 0.5(4) . 2_655
